data_4315643
loop_
_publ_author_name
'Ahmed I. Abouelatta'
'Jason A. Sonk'
'Mirvat M. Hammoud'
'Danielle M. Zurcher'
'Joshua J. McKamie'
'H. Bernhard Schlegel'
'Jeremy J. Kodanko'

_publ_section_title
;
 Synthesis, Characterization, and Theoretical Studies of Metal Complexes
 Derived from the Chiral Tripyridyldiamine Ligand Bn-CDPy3
;
_journal_name_full 'Inorganic Chemistry'
_journal_page_first 5202
_journal_page_last 5211
_journal_paper_doi 10.1021/ic100322p
_journal_volume 49
_journal_year 2010
_chemical_formula_sum 'C37 H48 Cl2 Fe N6 O5'
_chemical_formula_weight 783.56
_chemical_name_systematic
; 
 ? 
;
_space_group_IT_number 2
_symmetry_cell_setting triclinic
_symmetry_space_group_name_Hall '-P 1'
_symmetry_space_group_name_H-M 'P -1'
_atom_sites_solution_hydrogens geom
_atom_sites_solution_primary direct
_atom_sites_solution_secondary difmap
_audit_creation_method SHELXL-97
_cell_angle_alpha 114.517(2)
_cell_angle_beta 97.436(2)
_cell_angle_gamma 102.973(2)
_cell_formula_units_Z 2
_cell_length_a 9.4228(3)
_cell_length_b 15.1824(5)
_cell_length_c 15.2967(8)
_cell_measurement_reflns_used 9783
_cell_measurement_temperature 100(2)
_cell_measurement_theta_max 32.3
_cell_measurement_theta_min 2.35
_cell_volume 1878.10(14)
_computing_cell_refinement 'Bruker APEX2'
_computing_data_collection 'Bruker APEX2'
_computing_data_reduction 'Bruker APEX2'
_computing_molecular_graphics SHELXTL-Plus
_computing_publication_material SHELXL-97
_computing_structure_refinement 'SHELXL-97 (Sheldrick, 1997)'
_computing_structure_solution 'SHELXS-97 (Sheldrick, 1990)'
_diffrn_ambient_temperature 100(2)
_diffrn_measured_fraction_theta_full 0.998
_diffrn_measured_fraction_theta_max 0.975
_diffrn_measurement_method 'Bruker APEX2'
_diffrn_radiation_monochromator graphite
_diffrn_radiation_source 'fine-focus sealed tube'
_diffrn_radiation_type MoK\a
_diffrn_radiation_wavelength 0.71073
_diffrn_reflns_av_R_equivalents 0.0343
_diffrn_reflns_av_sigmaI/netI 0.0285
_diffrn_reflns_limit_h_max 14
_diffrn_reflns_limit_h_min -14
_diffrn_reflns_limit_k_max 21
_diffrn_reflns_limit_k_min -23
_diffrn_reflns_limit_l_max 23
_diffrn_reflns_limit_l_min 0
_diffrn_reflns_number 69185
_diffrn_reflns_theta_full 28.30
_diffrn_reflns_theta_max 32.88
_diffrn_reflns_theta_min 1.55
_exptl_absorpt_coefficient_mu 0.594
_exptl_absorpt_correction_T_max 0.8608
_exptl_absorpt_correction_T_min 0.8512
_exptl_absorpt_correction_type multi-scan
_exptl_absorpt_process_details 'SADABS, Sheldrick, 1997'
_exptl_crystal_colour yellow
_exptl_crystal_density_diffrn 1.386
_exptl_crystal_density_method 'not measured'
_exptl_crystal_description irregular
_exptl_crystal_F_000 824
_exptl_crystal_size_max 0.28
_exptl_crystal_size_mid 0.28
_exptl_crystal_size_min 0.26
_refine_diff_density_max 1.821
_refine_diff_density_min -2.082
_refine_diff_density_rms 0.096
_refine_ls_extinction_method none
_refine_ls_goodness_of_fit_ref 1.041
_refine_ls_hydrogen_treatment mixed
_refine_ls_matrix_type full
_refine_ls_number_parameters 458
_refine_ls_number_reflns 13686
_refine_ls_number_restraints 8
_refine_ls_restrained_S_all 1.045
_refine_ls_R_factor_all 0.0614
_refine_ls_R_factor_gt 0.0509
_refine_ls_shift/su_max 0.001
_refine_ls_shift/su_mean 0.000
_refine_ls_structure_factor_coef Fsqd
_refine_ls_weighting_details 'calc w=1/[\s^2^(Fo^2^)+(0.0837P)^2^+1.5599P] where P=(Fo^2^+2Fc^2^)/3'
_refine_ls_weighting_scheme calc
_refine_ls_wR_factor_gt 0.1421
_refine_ls_wR_factor_ref 0.1489
_reflns_number_gt 11335
_reflns_number_total 13686
_reflns_threshold_expression >2sigma(I)
_cod_data_source_file ic100322p_si_001_3.cif
_cod_data_source_block '[Fe(Bn-CDPy3)Cl]ClO4'
_cod_depositor_comments
;
The following automatic conversions were performed:

'_exptl_absorpt_correction_type' value 'Multi-scan' changed to
'multi-scan' according to the built-in table from CIF Core dictionary
named 'cif_core.dic' version 2.4.1 from 2010-06-29.

Automatic conversion script
Id: cif_fix_values 1646 2011-03-28 12:23:43Z adriana 
;
_cod_original_cell_volume 1878.10(13)
_cod_database_code 4315643

loop_
_symmetry_equiv_pos_as_xyz
'x, y, z'
'-x, -y, -z'

loop_
_atom_site_label
_atom_site_type_symbol
_atom_site_fract_x
_atom_site_fract_y
_atom_site_fract_z
_atom_site_U_iso_or_equiv
_atom_site_adp_type
_atom_site_occupancy
_atom_site_symmetry_multiplicity
_atom_site_calc_flag
_atom_site_refinement_flags
_atom_site_disorder_assembly
_atom_site_disorder_group
Fe1 Fe 0.27831(2) 0.325433(17) 0.189513(16) 0.01343(6) Uani 1 1 d . . .
Cl1 Cl 0.43841(5) 0.25523(3) 0.25067(3) 0.02217(9) Uani 1 1 d . . .
N1 N 0.10296(15) 0.37075(10) 0.11997(10) 0.0135(2) Uani 1 1 d . . .
C1 C -0.01611(18) 0.27715(12) 0.04346(12) 0.0168(3) Uani 1 1 d . . .
H1A H -0.0617 0.2917 -0.0091 0.020 Uiso 1 1 calc R . .
H1B H -0.0961 0.2585 0.0744 0.020 Uiso 1 1 calc R . .
C2 C 0.04229(18) 0.18845(12) -0.00304(12) 0.0163(3) Uani 1 1 d . . .
C3 C -0.0179(2) 0.11619(14) -0.10167(13) 0.0237(3) Uani 1 1 d . . .
H3 H -0.0929 0.1241 -0.1431 0.028 Uiso 1 1 calc R . .
C4 C 0.0333(3) 0.03205(15) -0.13891(14) 0.0283(4) Uani 1 1 d . . .
H4 H -0.0061 -0.0183 -0.2062 0.034 Uiso 1 1 calc R . .
C5 C 0.1433(2) 0.02273(14) -0.07600(14) 0.0254(4) Uani 1 1 d . . .
H5 H 0.1792 -0.0345 -0.0991 0.031 Uiso 1 1 calc R . .
C6 C 0.1993(2) 0.09898(13) 0.02119(13) 0.0212(3) Uani 1 1 d . . .
H6 H 0.2754 0.0932 0.0639 0.025 Uiso 1 1 calc R . .
N4 N 0.15076(16) 0.18066(11) 0.05775(10) 0.0165(2) Uani 1 1 d . . .
C7 C 0.17918(19) 0.43032(13) 0.07373(12) 0.0179(3) Uani 1 1 d . . .
H7A H 0.2270 0.5021 0.1246 0.021 Uiso 1 1 calc R . .
H7B H 0.1037 0.4289 0.0214 0.021 Uiso 1 1 calc R . .
C8 C 0.2976(2) 0.38756(13) 0.02884(13) 0.0183(3) Uani 1 1 d . . .
C9 C 0.3243(3) 0.38424(19) -0.05937(17) 0.0333(5) Uani 1 1 d . . .
H9 H 0.2641 0.4058 -0.0963 0.040 Uiso 1 1 calc R . .
C10 C 0.4407(3) 0.3487(2) -0.09286(19) 0.0395(6) Uani 1 1 d . . .
H10 H 0.4613 0.3461 -0.1529 0.047 Uiso 1 1 calc R . .
C11 C 0.5261(2) 0.31736(18) -0.03790(17) 0.0304(4) Uani 1 1 d . . .
H11 H 0.6070 0.2938 -0.0590 0.037 Uiso 1 1 calc R . .
C12 C 0.4913(2) 0.32108(14) 0.04848(14) 0.0216(3) Uani 1 1 d . . .
H12 H 0.5485 0.2983 0.0858 0.026 Uiso 1 1 calc R . .
N3 N 0.37918(16) 0.35581(11) 0.08166(10) 0.0172(2) Uani 1 1 d . . .
C13 C 0.04284(17) 0.43494(12) 0.20126(11) 0.0140(2) Uani 1 1 d . . .
H13 H 0.1249 0.5005 0.2441 0.017 Uiso 1 1 calc R . .
C14 C -0.09348(18) 0.46090(13) 0.16410(12) 0.0176(3) Uani 1 1 d . . .
H14A H -0.0678 0.4936 0.1217 0.021 Uiso 1 1 calc R . .
H14B H -0.1784 0.3976 0.1235 0.021 Uiso 1 1 calc R . .
C15 C -0.1406(2) 0.53268(14) 0.25162(13) 0.0208(3) Uani 1 1 d . . .
H15A H -0.2306 0.5468 0.2265 0.025 Uiso 1 1 calc R . .
H15B H -0.0585 0.5980 0.2892 0.025 Uiso 1 1 calc R . .
C16 C -0.1759(2) 0.48594(14) 0.32078(13) 0.0209(3) Uani 1 1 d . . .
H16A H -0.2650 0.4245 0.2853 0.025 Uiso 1 1 calc R . .
H16B H -0.2000 0.5353 0.3789 0.025 Uiso 1 1 calc R . .
C17 C -0.04137(19) 0.45722(13) 0.35614(12) 0.0175(3) Uani 1 1 d . . .
H17A H -0.0676 0.4248 0.3987 0.021 Uiso 1 1 calc R . .
H17B H 0.0454 0.5195 0.3963 0.021 Uiso 1 1 calc R . .
C18 C 0.00230(17) 0.38350(12) 0.26696(11) 0.0142(3) Uani 1 1 d . . .
H18 H -0.0905 0.3244 0.2264 0.017 Uiso 1 1 calc R . .
N2 N 0.12180(15) 0.34037(10) 0.29209(10) 0.0136(2) Uani 1 1 d . . .
C19 C 0.22718(18) 0.40528(12) 0.39113(11) 0.0153(3) Uani 1 1 d . . .
H19A H 0.2824 0.3643 0.4089 0.018 Uiso 1 1 calc R . .
H19B H 0.1694 0.4296 0.4410 0.018 Uiso 1 1 calc R . .
C20 C 0.33848(17) 0.49554(12) 0.39403(11) 0.0149(3) Uani 1 1 d . . .
C21 C 0.39969(19) 0.58745(13) 0.48034(12) 0.0189(3) Uani 1 1 d . . .
H21 H 0.3685 0.5966 0.5393 0.023 Uiso 1 1 calc R . .
C22 C 0.5077(2) 0.66586(13) 0.47860(13) 0.0217(3) Uani 1 1 d . . .
H22 H 0.5512 0.7293 0.5366 0.026 Uiso 1 1 calc R . .
C23 C 0.55103(19) 0.65042(13) 0.39149(14) 0.0210(3) Uani 1 1 d . . .
H23 H 0.6242 0.7028 0.3885 0.025 Uiso 1 1 calc R . .
C24 C 0.48472(18) 0.55642(13) 0.30875(13) 0.0182(3) Uani 1 1 d . . .
H24 H 0.5141 0.5456 0.2489 0.022 Uiso 1 1 calc R . .
N5 N 0.38090(15) 0.48013(10) 0.30937(10) 0.0155(2) Uani 1 1 d . . .
C25 C 0.05485(18) 0.23488(12) 0.27862(12) 0.0162(3) Uani 1 1 d . . .
H25A H 0.1380 0.2066 0.2863 0.019 Uiso 1 1 calc R . .
H25B H -0.0076 0.1924 0.2096 0.019 Uiso 1 1 calc R . .
C26 C -0.04078(18) 0.22394(12) 0.34797(12) 0.0158(3) Uani 1 1 d . . .
C27 C 0.0249(2) 0.23050(14) 0.43889(13) 0.0204(3) Uani 1 1 d . . .
H27 H 0.1298 0.2406 0.4565 0.024 Uiso 1 1 calc R . .
C28 C -0.0621(2) 0.22239(15) 0.50380(14) 0.0242(3) Uani 1 1 d . . .
H28 H -0.0161 0.2274 0.5654 0.029 Uiso 1 1 calc R . .
C29 C -0.2161(2) 0.20701(15) 0.47861(15) 0.0247(3) Uani 1 1 d . . .
H29 H -0.2752 0.2027 0.5234 0.030 Uiso 1 1 calc R . .
C30 C -0.2829(2) 0.19797(15) 0.38741(15) 0.0232(3) Uani 1 1 d . . .
H30 H -0.3882 0.1862 0.3694 0.028 Uiso 1 1 calc R . .
C31 C -0.19609(19) 0.20603(13) 0.32241(13) 0.0188(3) Uani 1 1 d . . .
H31 H -0.2429 0.1993 0.2601 0.023 Uiso 1 1 calc R . .
N6 N -0.3448(2) 0.12867(14) 0.03985(15) 0.0310(4) Uani 1 1 d . . .
C32 C -0.4028(2) 0.08049(15) -0.04246(16) 0.0260(4) Uani 1 1 d . . .
C33 C -0.4761(3) 0.01844(18) -0.14820(17) 0.0352(5) Uani 1 1 d . . .
H33A H -0.4200 0.0447 -0.1865 0.042 Uiso 1 1 calc R . .
H33B H -0.5792 0.0212 -0.1608 0.042 Uiso 1 1 calc R . .
H33C H -0.4781 -0.0522 -0.1682 0.042 Uiso 1 1 calc R . .
Cl2 Cl -0.20929(5) 0.26854(3) -0.22124(3) 0.02280(9) Uani 1 1 d . . .
O1 O -0.2977(2) 0.19090(13) -0.20246(15) 0.0392(4) Uani 1 1 d . . .
O2 O -0.3000(3) 0.30913(16) -0.26606(19) 0.0672(8) Uani 1 1 d . . .
O3 O -0.1180(3) 0.35007(15) -0.12791(16) 0.0617(7) Uani 1 1 d . . .
O4 O -0.1186(4) 0.2263(2) -0.2835(2) 0.0791(9) Uani 1 1 d . . .
O5 O 0.7477(3) 0.8977(2) 0.45893(16) 0.0912(11) Uani 1 1 d D . .
C34 C 0.6928(7) 0.9566(5) 0.6098(5) 0.0487(13) Uiso 0.50 1 d PD A 1
H34A H 0.5965 0.9117 0.5620 0.058 Uiso 0.50 1 calc PR A 1
H34B H 0.6785 1.0188 0.6581 0.058 Uiso 0.50 1 calc PR A 1
H34C H 0.7309 0.9217 0.6444 0.058 Uiso 0.50 1 calc PR A 1
C35 C 0.8069(11) 0.9843(6) 0.5546(4) 0.121(4) Uiso 0.50 1 d PD A 1
H35A H 0.8067 1.0481 0.5515 0.146 Uiso 0.50 1 calc PR A 1
H35B H 0.9101 0.9904 0.5853 0.146 Uiso 0.50 1 calc PR A 1
C36 C 0.8285(9) 0.8954(9) 0.3854(6) 0.100(3) Uiso 0.50 1 d PD A 1
H36A H 0.8451 0.8283 0.3534 0.120 Uiso 0.50 1 calc PR A 1
H36B H 0.9281 0.9481 0.4178 0.120 Uiso 0.50 1 calc PR A 1
C37 C 0.7421(10) 0.9144(7) 0.3058(6) 0.072(2) Uiso 0.50 1 d PD A 1
H37A H 0.6391 0.8677 0.2795 0.086 Uiso 0.50 1 calc PR A 1
H37B H 0.7928 0.9029 0.2518 0.086 Uiso 0.50 1 calc PR A 1
H37C H 0.7395 0.9848 0.3355 0.086 Uiso 0.50 1 calc PR A 1
C34' C 0.7452(7) 0.9566(5) 0.6306(3) 0.0464(13) Uiso 0.50 1 d PD A 2
H34D H 0.6966 0.8929 0.6316 0.056 Uiso 0.50 1 calc PR A 2
H34E H 0.7302 1.0137 0.6857 0.056 Uiso 0.50 1 calc PR A 2
H34F H 0.8531 0.9660 0.6376 0.056 Uiso 0.50 1 calc PR A 2
C35' C 0.6753 0.9522 0.5317 0.075(2) Uiso 0.50 1 d PD A 2
H35C H 0.5657 0.9168 0.5109 0.090 Uiso 0.50 1 calc PR A 2
H35D H 0.6913 1.0219 0.5390 0.090 Uiso 0.50 1 calc PR A 2
C36' C 0.7003(10) 0.8948(8) 0.3648(4) 0.084(2) Uiso 0.50 1 d PD A 2
H36C H 0.7168 0.9645 0.3721 0.101 Uiso 0.50 1 calc PR A 2
H36D H 0.5922 0.8561 0.3346 0.101 Uiso 0.50 1 calc PR A 2
C37' C 0.7978(10) 0.8415(7) 0.3007(7) 0.080(2) Uiso 0.50 1 d PD A 2
H37D H 0.9002 0.8883 0.3219 0.096 Uiso 0.50 1 calc PR A 2
H37E H 0.7546 0.8213 0.2308 0.096 Uiso 0.50 1 calc PR A 2
H37F H 0.8007 0.7809 0.3084 0.096 Uiso 0.50 1 calc PR A 2

loop_
_atom_site_aniso_label
_atom_site_aniso_U_11
_atom_site_aniso_U_22
_atom_site_aniso_U_33
_atom_site_aniso_U_23
_atom_site_aniso_U_13
_atom_site_aniso_U_12
Fe1 0.01280(10) 0.01496(10) 0.01163(10) 0.00457(8) 0.00258(7) 0.00594(8)
Cl1 0.02247(19) 0.02570(19) 0.01729(17) 0.00661(15) 0.00121(14) 0.01414(16)
N1 0.0140(5) 0.0139(5) 0.0119(5) 0.0049(4) 0.0036(4) 0.0047(4)
C1 0.0156(7) 0.0166(6) 0.0142(6) 0.0042(5) 0.0007(5) 0.0050(5)
C2 0.0174(7) 0.0151(6) 0.0149(6) 0.0063(5) 0.0022(5) 0.0044(5)
C3 0.0290(9) 0.0190(7) 0.0160(7) 0.0032(6) -0.0013(6) 0.0079(7)
C4 0.0365(10) 0.0203(8) 0.0180(8) 0.0010(6) -0.0008(7) 0.0102(7)
C5 0.0287(9) 0.0167(7) 0.0234(8) 0.0023(6) 0.0014(7) 0.0101(7)
C6 0.0226(8) 0.0178(7) 0.0204(7) 0.0058(6) 0.0020(6) 0.0088(6)
N4 0.0168(6) 0.0161(6) 0.0149(6) 0.0056(5) 0.0026(5) 0.0057(5)
C7 0.0197(7) 0.0196(7) 0.0190(7) 0.0107(6) 0.0083(6) 0.0091(6)
C8 0.0203(7) 0.0198(7) 0.0185(7) 0.0098(6) 0.0086(6) 0.0088(6)
C9 0.0461(12) 0.0470(12) 0.0318(10) 0.0289(10) 0.0251(9) 0.0300(11)
C10 0.0526(14) 0.0566(15) 0.0404(12) 0.0348(12) 0.0345(11) 0.0355(12)
C11 0.0310(10) 0.0393(11) 0.0340(10) 0.0204(9) 0.0219(8) 0.0197(9)
C12 0.0176(7) 0.0257(8) 0.0229(8) 0.0097(7) 0.0091(6) 0.0095(6)
N3 0.0154(6) 0.0193(6) 0.0160(6) 0.0068(5) 0.0051(5) 0.0059(5)
C13 0.0134(6) 0.0143(6) 0.0146(6) 0.0059(5) 0.0042(5) 0.0060(5)
C14 0.0162(7) 0.0220(7) 0.0189(7) 0.0109(6) 0.0063(5) 0.0098(6)
C15 0.0220(8) 0.0250(8) 0.0241(8) 0.0138(7) 0.0110(6) 0.0146(7)
C16 0.0202(7) 0.0279(8) 0.0218(8) 0.0131(7) 0.0102(6) 0.0140(7)
C17 0.0184(7) 0.0204(7) 0.0162(7) 0.0082(6) 0.0065(5) 0.0094(6)
C18 0.0139(6) 0.0153(6) 0.0139(6) 0.0065(5) 0.0035(5) 0.0057(5)
N2 0.0140(5) 0.0130(5) 0.0125(5) 0.0048(4) 0.0018(4) 0.0045(4)
C19 0.0153(6) 0.0162(6) 0.0121(6) 0.0054(5) 0.0012(5) 0.0039(5)
C20 0.0131(6) 0.0158(6) 0.0140(6) 0.0054(5) 0.0008(5) 0.0055(5)
C21 0.0185(7) 0.0179(7) 0.0154(7) 0.0036(6) 0.0012(5) 0.0060(6)
C22 0.0199(7) 0.0155(7) 0.0220(8) 0.0034(6) -0.0002(6) 0.0049(6)
C23 0.0159(7) 0.0186(7) 0.0258(8) 0.0099(6) 0.0013(6) 0.0033(6)
C24 0.0138(6) 0.0199(7) 0.0205(7) 0.0093(6) 0.0033(5) 0.0051(6)
N5 0.0129(6) 0.0166(6) 0.0156(6) 0.0060(5) 0.0024(4) 0.0050(5)
C25 0.0179(7) 0.0136(6) 0.0163(7) 0.0060(5) 0.0044(5) 0.0055(5)
C26 0.0172(7) 0.0133(6) 0.0158(6) 0.0060(5) 0.0032(5) 0.0043(5)
C27 0.0188(7) 0.0228(7) 0.0204(7) 0.0120(6) 0.0029(6) 0.0053(6)
C28 0.0272(9) 0.0265(8) 0.0205(8) 0.0131(7) 0.0053(6) 0.0071(7)
C29 0.0278(9) 0.0264(8) 0.0252(8) 0.0140(7) 0.0128(7) 0.0101(7)
C30 0.0200(8) 0.0265(8) 0.0285(9) 0.0150(7) 0.0097(6) 0.0099(7)
C31 0.0177(7) 0.0191(7) 0.0195(7) 0.0095(6) 0.0036(6) 0.0051(6)
N6 0.0272(8) 0.0281(8) 0.0374(10) 0.0146(7) 0.0094(7) 0.0082(7)
C32 0.0221(8) 0.0232(8) 0.0370(10) 0.0170(8) 0.0105(7) 0.0067(7)
C33 0.0368(11) 0.0312(10) 0.0329(11) 0.0158(9) 0.0053(9) 0.0019(9)
Cl2 0.0289(2) 0.02355(19) 0.02319(19) 0.01442(16) 0.01016(16) 0.01194(16)
O1 0.0411(9) 0.0283(7) 0.0568(11) 0.0228(8) 0.0282(8) 0.0107(7)
O2 0.0738(15) 0.0408(10) 0.0723(15) 0.0269(11) -0.0303(12) 0.0166(10)
O3 0.0841(16) 0.0350(9) 0.0429(11) 0.0215(9) -0.0275(10) -0.0062(10)
O4 0.118(2) 0.0679(15) 0.110(2) 0.0595(16) 0.099(2) 0.0576(16)
O5 0.0680(18) 0.126(3) 0.0687(18) 0.0601(19) 0.0004(14) -0.0104(18)

loop_
_atom_type_symbol
_atom_type_description
_atom_type_scat_dispersion_real
_atom_type_scat_dispersion_imag
_atom_type_scat_source
C C 0.0033 0.0016 'International Tables Vol C Tables 4.2.6.8 and 6.1.1.4'
H H 0.0000 0.0000 'International Tables Vol C Tables 4.2.6.8 and 6.1.1.4'
N N 0.0061 0.0033 'International Tables Vol C Tables 4.2.6.8 and 6.1.1.4'
O O 0.0106 0.0060 'International Tables Vol C Tables 4.2.6.8 and 6.1.1.4'
Cl Cl 0.1484 0.1585 'International Tables Vol C Tables 4.2.6.8 and 6.1.1.4'
Fe Fe 0.3463 0.8444 'International Tables Vol C Tables 4.2.6.8 and 6.1.1.4'

loop_
_geom_angle_atom_site_label_1
_geom_angle_atom_site_label_2
_geom_angle_atom_site_label_3
_geom_angle
_geom_angle_site_symmetry_1
_geom_angle_site_symmetry_3
_geom_angle_publ_flag
N3 Fe1 N5 94.69(5) . . ?
N3 Fe1 N4 82.34(5) . . ?
N5 Fe1 N4 170.26(5) . . ?
N3 Fe1 N1 78.32(5) . . ?
N5 Fe1 N1 92.01(5) . . ?
N4 Fe1 N1 78.32(5) . . ?
N3 Fe1 N2 154.70(5) . . ?
N5 Fe1 N2 76.39(5) . . ?
N4 Fe1 N2 102.43(5) . . ?
N1 Fe1 N2 78.39(5) . . ?
N3 Fe1 Cl1 104.09(4) . . ?
N5 Fe1 Cl1 95.28(4) . . ?
N4 Fe1 Cl1 94.43(4) . . ?
N1 Fe1 Cl1 172.08(4) . . ?
N2 Fe1 Cl1 100.32(4) . . ?
C7 N1 C1 110.63(12) . . ?
C7 N1 C13 110.96(12) . . ?
C1 N1 C13 112.12(12) . . ?
C7 N1 Fe1 106.83(9) . . ?
C1 N1 Fe1 108.76(9) . . ?
C13 N1 Fe1 107.31(9) . . ?
N1 C1 C2 112.94(13) . . ?
N4 C2 C3 122.20(15) . . ?
N4 C2 C1 116.21(14) . . ?
C3 C2 C1 121.52(15) . . ?
C2 C3 C4 119.05(16) . . ?
C3 C4 C5 118.96(17) . . ?
C6 C5 C4 118.46(16) . . ?
N4 C6 C5 122.99(16) . . ?
C6 N4 C2 118.33(14) . . ?
C6 N4 Fe1 124.60(11) . . ?
C2 N4 Fe1 114.01(11) . . ?
N1 C7 C8 111.15(13) . . ?
N3 C8 C9 121.78(16) . . ?
N3 C8 C7 115.67(14) . . ?
C9 C8 C7 122.51(16) . . ?
C8 C9 C10 118.89(19) . . ?
C11 C10 C9 119.39(19) . . ?
C10 C11 C12 118.54(18) . . ?
N3 C12 C11 122.43(17) . . ?
C8 N3 C12 118.95(15) . . ?
C8 N3 Fe1 114.84(11) . . ?
C12 N3 Fe1 123.87(12) . . ?
N1 C13 C14 113.83(12) . . ?
N1 C13 C18 110.81(12) . . ?
C14 C13 C18 109.47(12) . . ?
C15 C14 C13 110.48(13) . . ?
C14 C15 C16 110.93(14) . . ?
C15 C16 C17 110.69(14) . . ?
C16 C17 C18 110.57(13) . . ?
N2 C18 C17 115.58(12) . . ?
N2 C18 C13 112.19(12) . . ?
C17 C18 C13 109.03(12) . . ?
C19 N2 C25 110.60(12) . . ?
C19 N2 C18 114.85(12) . . ?
C25 N2 C18 111.63(12) . . ?
C19 N2 Fe1 102.32(9) . . ?
C25 N2 Fe1 105.30(9) . . ?
C18 N2 Fe1 111.36(9) . . ?
N2 C19 C20 111.89(12) . . ?
N5 C20 C21 122.02(15) . . ?
N5 C20 C19 115.91(13) . . ?
C21 C20 C19 121.98(14) . . ?
C20 C21 C22 118.70(16) . . ?
C23 C22 C21 119.42(16) . . ?
C22 C23 C24 118.26(16) . . ?
N5 C24 C23 123.00(16) . . ?
C24 N5 C20 118.60(14) . . ?
C24 N5 Fe1 127.40(11) . . ?
C20 N5 Fe1 113.88(11) . . ?
N2 C25 C26 116.78(13) . . ?
C31 C26 C27 118.62(15) . . ?
C31 C26 C25 120.93(14) . . ?
C27 C26 C25 120.44(15) . . ?
C28 C27 C26 120.70(16) . . ?
C27 C28 C29 120.17(17) . . ?
C30 C29 C28 119.52(17) . . ?
C29 C30 C31 120.36(17) . . ?
C30 C31 C26 120.59(16) . . ?
N6 C32 C33 179.5(2) . . ?
O4 Cl2 O2 109.89(18) . . ?
O4 Cl2 O3 110.70(19) . . ?
O2 Cl2 O3 107.50(13) . . ?
O4 Cl2 O1 108.55(12) . . ?
O2 Cl2 O1 112.26(14) . . ?
O3 Cl2 O1 107.93(12) . . ?
C35 O5 C36' 128.6(7) . . ?
C35 O5 C36 116.6(6) . . ?
C36' O5 C36 49.8(5) . . ?
C35 O5 C35' 48.2(4) . . ?
C36' O5 C35' 113.0(3) . . ?
C36 O5 C35' 148.3(5) . . ?
O5 C35 C34 100.2(4) . . ?
O5 C36 C37 111.4(5) . . ?
O5 C35' C34' 107.5(3) . . ?
O5 C36' C37' 105.2(5) . . ?

loop_
_geom_bond_atom_site_label_1
_geom_bond_atom_site_label_2
_geom_bond_distance
_geom_bond_site_symmetry_2
_geom_bond_publ_flag
Fe1 N3 2.1629(14) . ?
Fe1 N5 2.1818(14) . ?
Fe1 N4 2.2019(14) . ?
Fe1 N1 2.2356(13) . ?
Fe1 N2 2.2677(14) . ?
Fe1 Cl1 2.3390(4) . ?
N1 C7 1.485(2) . ?
N1 C1 1.487(2) . ?
N1 C13 1.497(2) . ?
C1 C2 1.504(2) . ?
C2 N4 1.350(2) . ?
C2 C3 1.388(2) . ?
C3 C4 1.390(3) . ?
C4 C5 1.393(3) . ?
C5 C6 1.387(2) . ?
C6 N4 1.343(2) . ?
C7 C8 1.514(2) . ?
C8 N3 1.344(2) . ?
C8 C9 1.387(2) . ?
C9 C10 1.392(3) . ?
C10 C11 1.382(3) . ?
C11 C12 1.384(3) . ?
C12 N3 1.349(2) . ?
C13 C14 1.534(2) . ?
C13 C18 1.544(2) . ?
C14 C15 1.529(2) . ?
C15 C16 1.530(2) . ?
C16 C17 1.535(2) . ?
C17 C18 1.539(2) . ?
C18 N2 1.5075(19) . ?
N2 C19 1.4780(19) . ?
N2 C25 1.498(2) . ?
C19 C20 1.507(2) . ?
C20 N5 1.348(2) . ?
C20 C21 1.391(2) . ?
C21 C22 1.394(3) . ?
C22 C23 1.386(3) . ?
C23 C24 1.387(2) . ?
C24 N5 1.342(2) . ?
C25 C26 1.514(2) . ?
C26 C31 1.398(2) . ?
C26 C27 1.400(2) . ?
C27 C28 1.392(3) . ?
C28 C29 1.392(3) . ?
C29 C30 1.391(3) . ?
C30 C31 1.392(2) . ?
N6 C32 1.139(3) . ?
C32 C33 1.461(3) . ?
Cl2 O4 1.414(2) . ?
Cl2 O2 1.4198(18) . ?
Cl2 O3 1.4310(19) . ?
Cl2 O1 1.4381(16) . ?
O5 C35 1.4295(10) . ?
O5 C36' 1.4305(10) . ?
O5 C36 1.4307(10) . ?
O5 C35' 1.4402(10) . ?
C34 C35 1.5401(10) . ?
C36 C37 1.5394(10) . ?
C34' C35' 1.5384(10) . ?
C36' C37' 1.5400(10) . ?

loop_
_geom_torsion_atom_site_label_1
_geom_torsion_atom_site_label_2
_geom_torsion_atom_site_label_3
_geom_torsion_atom_site_label_4
_geom_torsion
_geom_torsion_site_symmetry_1
_geom_torsion_site_symmetry_2
_geom_torsion_site_symmetry_3
_geom_torsion_site_symmetry_4
_geom_torsion_publ_flag
N3 Fe1 N1 C7 -21.24(10) . . . . ?
N5 Fe1 N1 C7 73.14(10) . . . . ?
N4 Fe1 N1 C7 -105.71(10) . . . . ?
N2 Fe1 N1 C7 148.80(10) . . . . ?
Cl1 Fe1 N1 C7 -129.8(2) . . . . ?
N3 Fe1 N1 C1 98.20(10) . . . . ?
N5 Fe1 N1 C1 -167.42(10) . . . . ?
N4 Fe1 N1 C1 13.72(10) . . . . ?
N2 Fe1 N1 C1 -91.76(10) . . . . ?
Cl1 Fe1 N1 C1 -10.4(3) . . . . ?
N3 Fe1 N1 C13 -140.30(10) . . . . ?
N5 Fe1 N1 C13 -45.92(10) . . . . ?
N4 Fe1 N1 C13 135.22(10) . . . . ?
N2 Fe1 N1 C13 29.74(9) . . . . ?
Cl1 Fe1 N1 C13 111.1(3) . . . . ?
C7 N1 C1 C2 87.60(15) . . . . ?
C13 N1 C1 C2 -147.95(13) . . . . ?
Fe1 N1 C1 C2 -29.44(15) . . . . ?
N1 C1 C2 N4 36.4(2) . . . . ?
N1 C1 C2 C3 -146.76(16) . . . . ?
N4 C2 C3 C4 1.1(3) . . . . ?
C1 C2 C3 C4 -175.60(18) . . . . ?
C2 C3 C4 C5 0.1(3) . . . . ?
C3 C4 C5 C6 -1.1(3) . . . . ?
C4 C5 C6 N4 0.9(3) . . . . ?
C5 C6 N4 C2 0.2(3) . . . . ?
C5 C6 N4 Fe1 -158.77(15) . . . . ?
C3 C2 N4 C6 -1.2(3) . . . . ?
C1 C2 N4 C6 175.62(15) . . . . ?
C3 C2 N4 Fe1 159.92(14) . . . . ?
C1 C2 N4 Fe1 -23.26(18) . . . . ?
N3 Fe1 N4 C6 84.99(15) . . . . ?
N5 Fe1 N4 C6 157.8(3) . . . . ?
N1 Fe1 N4 C6 164.58(15) . . . . ?
N2 Fe1 N4 C6 -120.26(14) . . . . ?
Cl1 Fe1 N4 C6 -18.66(14) . . . . ?
N3 Fe1 N4 C2 -74.77(12) . . . . ?
N5 Fe1 N4 C2 -2.0(4) . . . . ?
N1 Fe1 N4 C2 4.81(11) . . . . ?
N2 Fe1 N4 C2 79.98(12) . . . . ?
Cl1 Fe1 N4 C2 -178.42(11) . . . . ?
C1 N1 C7 C8 -81.15(16) . . . . ?
C13 N1 C7 C8 153.74(13) . . . . ?
Fe1 N1 C7 C8 37.07(15) . . . . ?
N1 C7 C8 N3 -39.5(2) . . . . ?
N1 C7 C8 C9 142.63(19) . . . . ?
N3 C8 C9 C10 -1.2(3) . . . . ?
C7 C8 C9 C10 176.6(2) . . . . ?
C8 C9 C10 C11 0.3(4) . . . . ?
C9 C10 C11 C12 0.9(4) . . . . ?
C10 C11 C12 N3 -1.2(3) . . . . ?
C9 C8 N3 C12 0.9(3) . . . . ?
C7 C8 N3 C12 -177.02(15) . . . . ?
C9 C8 N3 Fe1 -162.44(17) . . . . ?
C7 C8 N3 Fe1 19.64(19) . . . . ?
C11 C12 N3 C8 0.3(3) . . . . ?
C11 C12 N3 Fe1 162.06(16) . . . . ?
N5 Fe1 N3 C8 -89.71(12) . . . . ?
N4 Fe1 N3 C8 80.96(12) . . . . ?
N1 Fe1 N3 C8 1.38(12) . . . . ?
N2 Fe1 N3 C8 -22.0(2) . . . . ?
Cl1 Fe1 N3 C8 173.64(11) . . . . ?
N5 Fe1 N3 C12 107.88(14) . . . . ?
N4 Fe1 N3 C12 -81.45(14) . . . . ?
N1 Fe1 N3 C12 -161.03(15) . . . . ?
N2 Fe1 N3 C12 175.62(13) . . . . ?
Cl1 Fe1 N3 C12 11.23(15) . . . . ?
C7 N1 C13 C14 71.21(16) . . . . ?
C1 N1 C13 C14 -53.05(17) . . . . ?
Fe1 N1 C13 C14 -172.42(10) . . . . ?
C7 N1 C13 C18 -164.89(12) . . . . ?
C1 N1 C13 C18 70.85(15) . . . . ?
Fe1 N1 C13 C18 -48.52(13) . . . . ?
N1 C13 C14 C15 -175.89(13) . . . . ?
C18 C13 C14 C15 59.48(17) . . . . ?
C13 C14 C15 C16 -57.24(19) . . . . ?
C14 C15 C16 C17 55.73(19) . . . . ?
C15 C16 C17 C18 -57.06(19) . . . . ?
C16 C17 C18 N2 -173.39(13) . . . . ?
C16 C17 C18 C13 59.16(17) . . . . ?
N1 C13 C18 N2 44.16(16) . . . . ?
C14 C13 C18 N2 170.52(12) . . . . ?
N1 C13 C18 C17 173.50(12) . . . . ?
C14 C13 C18 C17 -60.14(16) . . . . ?
C17 C18 N2 C19 -26.97(18) . . . . ?
C13 C18 N2 C19 98.87(15) . . . . ?
C17 C18 N2 C25 99.95(15) . . . . ?
C13 C18 N2 C25 -134.20(13) . . . . ?
C17 C18 N2 Fe1 -142.67(11) . . . . ?
C13 C18 N2 Fe1 -16.82(14) . . . . ?
N3 Fe1 N2 C19 -106.85(14) . . . . ?
N5 Fe1 N2 C19 -35.22(9) . . . . ?
N4 Fe1 N2 C19 154.70(9) . . . . ?
N1 Fe1 N2 C19 -130.19(9) . . . . ?
Cl1 Fe1 N2 C19 57.77(9) . . . . ?
N3 Fe1 N2 C25 137.48(12) . . . . ?
N5 Fe1 N2 C25 -150.89(10) . . . . ?
N4 Fe1 N2 C25 39.02(10) . . . . ?
N1 Fe1 N2 C25 114.14(10) . . . . ?
Cl1 Fe1 N2 C25 -57.90(9) . . . . ?
N3 Fe1 N2 C18 16.33(17) . . . . ?
N5 Fe1 N2 C18 87.96(10) . . . . ?
N4 Fe1 N2 C18 -82.13(10) . . . . ?
N1 Fe1 N2 C18 -7.01(9) . . . . ?
Cl1 Fe1 N2 C18 -179.05(9) . . . . ?
C25 N2 C19 C20 158.11(13) . . . . ?
C18 N2 C19 C20 -74.45(16) . . . . ?
Fe1 N2 C19 C20 46.35(13) . . . . ?
N2 C19 C20 N5 -33.17(18) . . . . ?
N2 C19 C20 C21 150.13(14) . . . . ?
N5 C20 C21 C22 0.3(2) . . . . ?
C19 C20 C21 C22 176.78(15) . . . . ?
C20 C21 C22 C23 0.0(2) . . . . ?
C21 C22 C23 C24 -0.2(3) . . . . ?
C22 C23 C24 N5 0.0(3) . . . . ?
C23 C24 N5 C20 0.3(2) . . . . ?
C23 C24 N5 Fe1 -175.29(12) . . . . ?
C21 C20 N5 C24 -0.5(2) . . . . ?
C19 C20 N5 C24 -177.15(13) . . . . ?
C21 C20 N5 Fe1 175.73(12) . . . . ?
C19 C20 N5 Fe1 -0.97(16) . . . . ?
N3 Fe1 N5 C24 -7.23(14) . . . . ?
N4 Fe1 N5 C24 -79.0(3) . . . . ?
N1 Fe1 N5 C24 -85.68(13) . . . . ?
N2 Fe1 N5 C24 -163.22(14) . . . . ?
Cl1 Fe1 N5 C24 97.42(13) . . . . ?
N3 Fe1 N5 C20 176.99(11) . . . . ?
N4 Fe1 N5 C20 105.2(3) . . . . ?
N1 Fe1 N5 C20 98.55(11) . . . . ?
N2 Fe1 N5 C20 21.01(10) . . . . ?
Cl1 Fe1 N5 C20 -78.36(10) . . . . ?
C19 N2 C25 C26 62.94(17) . . . . ?
C18 N2 C25 C26 -66.26(17) . . . . ?
Fe1 N2 C25 C26 172.76(11) . . . . ?
N2 C25 C26 C31 91.27(18) . . . . ?
N2 C25 C26 C27 -89.43(18) . . . . ?
C31 C26 C27 C28 -1.9(3) . . . . ?
C25 C26 C27 C28 178.79(16) . . . . ?
C26 C27 C28 C29 0.4(3) . . . . ?
C27 C28 C29 C30 1.2(3) . . . . ?
C28 C29 C30 C31 -1.1(3) . . . . ?
C29 C30 C31 C26 -0.4(3) . . . . ?
C27 C26 C31 C30 1.9(2) . . . . ?
C25 C26 C31 C30 -178.77(16) . . . . ?
C36' O5 C35 C34 122.6(7) . . . . ?
C36 O5 C35 C34 -179.0(6) . . . . ?
C35' O5 C35 C34 35.0(4) . . . . ?
C35 O5 C36 C37 -107.9(10) . . . . ?
C36' O5 C36 C37 11.5(7) . . . . ?
C35' O5 C36 C37 -55.4(14) . . . . ?
C35 O5 C35' C34' -53.7(7) . . . . ?
C36' O5 C35' C34' -175.6(5) . . . . ?
C36 O5 C35' C34' -125.9(8) . . . . ?
C35 O5 C36' C37' 121.7(8) . . . . ?
C36 O5 C36' C37' 27.4(8) . . . . ?
C35' O5 C36' C37' 175.7(5) . . . . ?
